data_2213410
loop_
_publ_author_name
'Faroughi, Masoud'
'Try, Andrew C.'
'Turner, Peter'

_publ_section_title 2,8-Dichloro-6<i>H</i>,12<i>H</i>-5,11-methanodibenzo[<i>b</i>,<i>f</i>][1,5]diazocine
_journal_coeditor_code HK2235
_journal_issue 5
_journal_name_full 'Acta Crystallographica Section E'
_journal_page_first o2695
_journal_page_last o2695
_journal_paper_doi 10.1107/S1600536807019496
_journal_volume 63
_journal_year 2007
_chemical_formula_iupac 'C15 H12 Cl2 N2'
_chemical_formula_moiety 'C15 H12 Cl2 N2'
_chemical_formula_sum 'C15 H12 Cl2 N2'
_chemical_formula_weight 291.17
_chemical_melting_point 402.49
_chemical_name_common
;
2,8-dichloro Tr\"oger's base
;
_chemical_name_systematic
;
2,8-Dichloro-6<i>H</i>,12<i>H</i>-5,11-
methanodibenzo[<i>b</i>,<i>f</i>][1,5]diazocine
;
_space_group_IT_number 2
_symmetry_cell_setting triclinic
_symmetry_space_group_name_Hall '-P 1'
_symmetry_space_group_name_H-M 'P -1'
_atom_sites_solution_hydrogens geom
_atom_sites_solution_primary direct
_atom_sites_solution_secondary difmap
_audit_creation_method SHELXL-97
_cell_angle_alpha 83.059(5)
_cell_angle_beta 77.303(4)
_cell_angle_gamma 80.297(5)
_cell_formula_units_Z 2
_cell_length_a 6.3017(18)
_cell_length_b 10.203(3)
_cell_length_c 10.685(3)
_cell_measurement_reflns_used 868
_cell_measurement_temperature 150(2)
_cell_measurement_theta_max 28.299
_cell_measurement_theta_min 2.699
_cell_volume 658.1(3)
_computing_cell_refinement 'SAINT (Siemens, 1995)'
_computing_data_collection 'SMART (Siemens, 1995)'
_computing_data_reduction 'SAINT and XPREP (Siemens, 1995)'
_computing_molecular_graphics
;
TEXSAN for Windows (Molecular Structure Corporation, 1998),
Xtal3.6 (Hall <i>et al.</i>,  1999),
ORTEPII  (Johnson, 1976) and WinGX (Farrugia, 1999)
;
_computing_publication_material WinGX
_computing_structure_refinement 'SHELXL97 (Sheldrick, 1997)'
_computing_structure_solution 'SIR97 (Altomare <i>et al.</i>,  1999)'
_diffrn_ambient_temperature 150(2)
_diffrn_measured_fraction_theta_full 0.998
_diffrn_measured_fraction_theta_max 0.927
_diffrn_measurement_device_type 'Siemens SMART 1000 CCD'
_diffrn_measurement_method \w
_diffrn_radiation_monochromator graphite
_diffrn_radiation_source 'sealed tube'
_diffrn_radiation_type MoK\a
_diffrn_radiation_wavelength 0.71073
_diffrn_reflns_av_R_equivalents 0.0281
_diffrn_reflns_av_sigmaI/netI 0.0235
_diffrn_reflns_limit_h_max 8
_diffrn_reflns_limit_h_min -8
_diffrn_reflns_limit_k_max 13
_diffrn_reflns_limit_k_min -13
_diffrn_reflns_limit_l_max 14
_diffrn_reflns_limit_l_min -13
_diffrn_reflns_number 6481
_diffrn_reflns_theta_full 25.00
_diffrn_reflns_theta_max 28.30
_diffrn_reflns_theta_min 1.96
_diffrn_standards_decay_% 0
_diffrn_standards_interval_count 0
_diffrn_standards_interval_time 0
_diffrn_standards_number 0
_exptl_absorpt_coefficient_mu 0.479
_exptl_absorpt_correction_T_max 0.887
_exptl_absorpt_correction_T_min 0.838
_exptl_absorpt_correction_type gaussian
_exptl_absorpt_process_details
;
[GAUSSIAN (Coppens <i>et al.</i>,  1965) and XPREP (Siemens,
1995)]
;
_exptl_crystal_colour colorless
_exptl_crystal_density_diffrn 1.469
_exptl_crystal_density_method 'not measured'
_exptl_crystal_description prism
_exptl_crystal_F_000 300
_exptl_crystal_size_max 0.399
_exptl_crystal_size_mid 0.302
_exptl_crystal_size_min 0.246
_refine_diff_density_max 0.389
_refine_diff_density_min -0.312
_refine_ls_extinction_method none
_refine_ls_goodness_of_fit_ref 1.065
_refine_ls_hydrogen_treatment constr
_refine_ls_matrix_type full
_refine_ls_number_parameters 172
_refine_ls_number_reflns 3041
_refine_ls_number_restraints 0
_refine_ls_restrained_S_all 1.065
_refine_ls_R_factor_all 0.0314
_refine_ls_R_factor_gt 0.0296
_refine_ls_shift/su_max 0.001
_refine_ls_shift/su_mean 0.000
_refine_ls_structure_factor_coef Fsqd
_refine_ls_weighting_details 'calc w=1/[\s^2^(Fo^2^)+(0.03P)^2^+0.3P] where P=(Fo^2^+2Fc^2^)/3'
_refine_ls_weighting_scheme calc
_refine_ls_wR_factor_gt 0.0758
_refine_ls_wR_factor_ref 0.0773
_reflns_number_gt 2845
_reflns_number_total 3041
_reflns_threshold_expression I>2\s(I)
_cod_data_source_file hk2235.cif
_cod_data_source_block I
_cod_database_code 2213410
_cod_database_fobs_code 2213410

loop_
_symmetry_equiv_pos_as_xyz
'x, y, z'
'-x, -y, -z'

loop_
_atom_site_type_symbol
_atom_site_label
_atom_site_fract_x
_atom_site_fract_y
_atom_site_fract_z
_atom_site_U_iso_or_equiv
_atom_site_adp_type
_atom_site_calc_flag
_atom_site_refinement_flags
_atom_site_occupancy
Cl Cl1 0.13871(6) 0.53475(3) -0.23138(3) 0.03051(10) Uani d . 1
Cl Cl2 -0.36576(6) 0.31732(4) 0.63832(3) 0.03694(11) Uani d . 1
N N1 0.21497(17) 0.04929(10) 0.13464(10) 0.0225(2) Uani d . 1
N N2 0.43312(17) 0.15300(11) 0.24498(10) 0.0237(2) Uani d . 1
C C1 0.19385(19) 0.16949(12) 0.05035(11) 0.0202(2) Uani d . 1
C C2 0.0451(2) 0.18494(12) -0.03192(12) 0.0223(2) Uani d . 1
H H2 -0.0435 0.1174 -0.0287 0.027 Uiso calc R 1
C C3 0.0246(2) 0.29694(12) -0.11795(12) 0.0235(2) Uani d . 1
H H3 -0.0790 0.3076 -0.1723 0.028 Uiso calc R 1
C C4 0.1586(2) 0.39335(12) -0.12326(11) 0.0231(2) Uani d . 1
C C5 0.3063(2) 0.38015(13) -0.04268(12) 0.0244(2) Uani d . 1
H H5 0.3972 0.4469 -0.0483 0.029 Uiso calc R 1
C C6 0.32302(19) 0.26959(12) 0.04676(11) 0.0216(2) Uani d . 1
C C7 0.4719(2) 0.26153(14) 0.14220(12) 0.0257(3) Uani d . 1
H H7A 0.6272 0.2467 0.0961 0.031 Uiso calc R 1
H H7B 0.4461 0.3475 0.1812 0.031 Uiso calc R 1
C C8 0.2378(2) 0.18853(12) 0.33978(11) 0.0210(2) Uani d . 1
C C9 0.2439(2) 0.27932(13) 0.42655(12) 0.0247(3) Uani d . 1
H H9 0.3760 0.3145 0.4222 0.030 Uiso calc R 1
C C10 0.0598(2) 0.31846(13) 0.51862(12) 0.0264(3) Uani d . 1
H H10 0.0639 0.3807 0.5770 0.032 Uiso calc R 1
C C11 -0.1310(2) 0.26523(13) 0.52427(12) 0.0253(3) Uani d . 1
C C12 -0.1417(2) 0.17465(12) 0.44002(12) 0.0236(2) Uani d . 1
H H12 -0.2736 0.1387 0.4463 0.028 Uiso calc R 1
C C13 0.0435(2) 0.13667(11) 0.34567(11) 0.0206(2) Uani d . 1
C C14 0.0297(2) 0.04557(12) 0.24619(12) 0.0227(2) Uani d . 1
H H14A 0.0304 -0.0471 0.2865 0.027 Uiso calc R 1
H H14B -0.1104 0.0735 0.2163 0.027 Uiso calc R 1
C C15 0.4179(2) 0.03436(13) 0.18434(13) 0.0266(3) Uani d . 1
H H15A 0.4225 -0.0444 0.2482 0.032 Uiso calc R 1
H H15B 0.5462 0.0184 0.1127 0.032 Uiso calc R 1

loop_
_atom_site_aniso_label
_atom_site_aniso_U_11
_atom_site_aniso_U_22
_atom_site_aniso_U_33
_atom_site_aniso_U_12
_atom_site_aniso_U_13
_atom_site_aniso_U_23
Cl1 0.04063(19) 0.02569(16) 0.02488(16) -0.00416(13) -0.00813(13) 0.00082(12)
Cl2 0.03147(19) 0.0498(2) 0.02675(17) 0.00243(15) -0.00157(13) -0.01223(14)
N1 0.0245(5) 0.0207(5) 0.0233(5) -0.0005(4) -0.0072(4) -0.0045(4)
N2 0.0211(5) 0.0275(5) 0.0236(5) -0.0012(4) -0.0071(4) -0.0048(4)
C1 0.0206(6) 0.0204(5) 0.0190(5) -0.0002(4) -0.0023(4) -0.0065(4)
C2 0.0230(6) 0.0226(6) 0.0226(6) -0.0032(4) -0.0047(4) -0.0075(4)
C3 0.0236(6) 0.0270(6) 0.0209(6) -0.0010(5) -0.0062(5) -0.0064(5)
C4 0.0274(6) 0.0223(6) 0.0180(5) -0.0013(5) -0.0027(4) -0.0029(4)
C5 0.0255(6) 0.0268(6) 0.0222(6) -0.0080(5) -0.0027(5) -0.0046(5)
C6 0.0185(5) 0.0270(6) 0.0198(5) -0.0032(4) -0.0023(4) -0.0065(4)
C7 0.0213(6) 0.0340(7) 0.0236(6) -0.0078(5) -0.0051(5) -0.0029(5)
C8 0.0222(6) 0.0218(5) 0.0198(5) -0.0011(4) -0.0079(4) -0.0007(4)
C9 0.0278(6) 0.0259(6) 0.0232(6) -0.0051(5) -0.0106(5) -0.0017(5)
C10 0.0350(7) 0.0252(6) 0.0207(6) -0.0014(5) -0.0101(5) -0.0045(5)
C11 0.0278(6) 0.0278(6) 0.0179(5) 0.0018(5) -0.0044(5) -0.0016(5)
C12 0.0242(6) 0.0250(6) 0.0216(6) -0.0041(5) -0.0066(5) 0.0016(5)
C13 0.0246(6) 0.0187(5) 0.0194(5) -0.0024(4) -0.0079(4) -0.0001(4)
C14 0.0266(6) 0.0205(5) 0.0229(6) -0.0055(5) -0.0072(5) -0.0026(4)
C15 0.0251(6) 0.0259(6) 0.0291(6) 0.0038(5) -0.0094(5) -0.0072(5)

loop_
_atom_type_symbol
_atom_type_description
_atom_type_scat_dispersion_real
_atom_type_scat_dispersion_imag
_atom_type_scat_source
C C 0.0033 0.0016 'International Tables Vol C Tables 4.2.6.8 and 6.1.1.4'
H H 0.0000 0.0000 'International Tables Vol C Tables 4.2.6.8 and 6.1.1.4'
Cl Cl 0.1484 0.1585 'International Tables Vol C Tables 4.2.6.8 and 6.1.1.4'
N N 0.0061 0.0033 'International Tables Vol C Tables 4.2.6.8 and 6.1.1.4'

loop_
_geom_angle_atom_site_label_1
_geom_angle_atom_site_label_2
_geom_angle_atom_site_label_3
_geom_angle
C1 N1 C15 110.57(10)
C1 N1 C14 112.99(9)
C15 N1 C14 107.69(10)
C8 N2 C15 111.00(10)
C8 N2 C7 111.85(10)
C15 N2 C7 107.72(10)
C2 C1 C6 119.56(11)
C2 C1 N1 119.08(11)
C6 C1 N1 121.34(11)
C3 C2 C1 121.12(11)
C3 C2 H2 119.4
C1 C2 H2 119.4
C2 C3 C4 118.68(12)
C2 C3 H3 120.7
C4 C3 H3 120.7
C5 C4 C3 121.10(12)
C5 C4 Cl1 119.04(10)
C3 C4 Cl1 119.85(10)
C4 C5 C6 120.48(12)
C4 C5 H5 119.8
C6 C5 H5 119.8
C5 C6 C1 118.99(11)
C5 C6 C7 120.05(11)
C1 C6 C7 120.90(11)
N2 C7 C6 111.91(10)
N2 C7 H7A 109.2
C6 C7 H7A 109.2
N2 C7 H7B 109.2
C6 C7 H7B 109.2
H7A C7 H7B 107.9
C9 C8 C13 119.88(11)
C9 C8 N2 118.21(11)
C13 C8 N2 121.90(11)
C10 C9 C8 120.66(12)
C10 C9 H9 119.7
C8 C9 H9 119.7
C9 C10 C11 118.88(12)
C9 C10 H10 120.6
C11 C10 H10 120.6
C12 C11 C10 121.75(12)
C12 C11 Cl2 119.29(10)
C10 C11 Cl2 118.95(10)
C11 C12 C13 119.36(12)
C11 C12 H12 120.3
C13 C12 H12 120.3
C12 C13 C8 119.47(11)
C12 C13 C14 120.04(11)
C8 C13 C14 120.41(11)
N1 C14 C13 111.62(10)
N1 C14 H14A 109.3
C13 C14 H14A 109.3
N1 C14 H14B 109.3
C13 C14 H14B 109.3
H14A C14 H14B 108.0
N2 C15 N1 111.81(10)
N2 C15 H15A 109.3
N1 C15 H15A 109.3
N2 C15 H15B 109.3
N1 C15 H15B 109.3
H15A C15 H15B 107.9

loop_
_geom_bond_atom_site_label_1
_geom_bond_atom_site_label_2
_geom_bond_distance
Cl1 C4 1.7411(13)
Cl2 C11 1.7477(13)
N1 C1 1.4366(16)
N1 C15 1.4678(17)
N1 C14 1.4754(16)
N2 C8 1.4362(16)
N2 C15 1.4663(16)
N2 C7 1.4736(17)
C1 C2 1.3983(17)
C1 C6 1.4014(17)
C2 C3 1.3841(18)
C2 H2 0.9500
C3 C4 1.3888(18)
C3 H3 0.9500
C4 C5 1.3813(18)
C5 C6 1.3930(18)
C5 H5 0.9500
C6 C7 1.5170(17)
C7 H7A 0.9900
C7 H7B 0.9900
C8 C9 1.3981(17)
C8 C13 1.3997(17)
C9 C10 1.3821(19)
C9 H9 0.9500
C10 C11 1.388(2)
C10 H10 0.9500
C11 C12 1.3847(18)
C12 C13 1.3975(17)
C12 H12 0.9500
C13 C14 1.5191(16)
C14 H14A 0.9900
C14 H14B 0.9900
C15 H15A 0.9900
C15 H15B 0.9900

loop_
_geom_torsion_atom_site_label_1
_geom_torsion_atom_site_label_2
_geom_torsion_atom_site_label_3
_geom_torsion_atom_site_label_4
_geom_torsion
C15 N1 C1 C2 163.66(10)
C14 N1 C1 C2 -75.55(13)
C15 N1 C1 C6 -14.71(15)
C14 N1 C1 C6 106.08(12)
C6 C1 C2 C3 0.66(17)
N1 C1 C2 C3 -177.73(10)
C1 C2 C3 C4 1.33(18)
C2 C3 C4 C5 -1.45(18)
C2 C3 C4 Cl1 179.45(9)
C3 C4 C5 C6 -0.44(19)
Cl1 C4 C5 C6 178.66(9)
C4 C5 C6 C1 2.44(18)
C4 C5 C6 C7 -174.95(11)
C2 C1 C6 C5 -2.54(17)
N1 C1 C6 C5 175.82(10)
C2 C1 C6 C7 174.83(11)
N1 C1 C6 C7 -6.81(17)
C8 N2 C7 C6 -77.31(13)
C15 N2 C7 C6 44.93(13)
C5 C6 C7 N2 168.04(11)
C1 C6 C7 N2 -9.29(16)
C15 N2 C8 C9 165.73(11)
C7 N2 C8 C9 -73.93(14)
C15 N2 C8 C13 -15.32(15)
C7 N2 C8 C13 105.03(13)
C13 C8 C9 C10 0.13(18)
N2 C8 C9 C10 179.10(11)
C8 C9 C10 C11 0.54(19)
C9 C10 C11 C12 -0.22(19)
C9 C10 C11 Cl2 -178.62(10)
C10 C11 C12 C13 -0.75(19)
Cl2 C11 C12 C13 177.65(9)
C11 C12 C13 C8 1.40(18)
C11 C12 C13 C14 -175.40(11)
C9 C8 C13 C12 -1.10(17)
N2 C8 C13 C12 179.97(11)
C9 C8 C13 C14 175.69(11)
N2 C8 C13 C14 -3.24(17)
C1 N1 C14 C13 -74.78(13)
C15 N1 C14 C13 47.63(13)
C12 C13 C14 N1 162.98(10)
C8 C13 C14 N1 -13.79(15)
C8 N2 C15 N1 52.32(14)
C7 N2 C15 N1 -70.44(13)
C1 N1 C15 N2 53.76(14)
C14 N1 C15 N2 -70.13(13)

loop_
_cod_related_entry_id
_cod_related_entry_database
_cod_related_entry_code
1 ChemSpider 10277949
